data_4061996
loop_
_publ_author_name
'Moores, Audrey'
'Ricard, Louis'
'Le Floch, Pascal'
'M\'ezailles, Nicolas'

_publ_section_title
;
First X-Ray Crystal Study and DFT Calculations of Anionic
\l^4-Phosphinines
;
_journal_name_full Organometallics
_journal_page_first 1960
_journal_paper_doi 10.1021/om030023x
_journal_volume 22
_journal_year 2003
_chemical_formula_sum 'C45 H74 Li N2 O6 P Si2'
_chemical_formula_weight 833.15
_space_group_IT_number 2
_symmetry_cell_setting triclinic
_symmetry_space_group_name_Hall '-P 1'
_symmetry_space_group_name_H-M 'P -1'
_cell_angle_alpha 80.1290(10)
_cell_angle_beta 67.1950(10)
_cell_angle_gamma 86.6090(10)
_cell_formula_units_Z 2
_cell_length_a 13.0957(2)
_cell_length_b 13.9957(3)
_cell_length_c 14.0048(3)
_cell_measurement_temperature 150.0(10)
_cell_volume 2331.09(8)
_diffrn_ambient_temperature 150.0(10)
_exptl_crystal_density_diffrn 1.187
_cod_depositor_comments
;
The following automatic conversions were performed:
'_symmetry_cell_setting' value 'Triclinic' changed to 'triclinic'
according to '/home/saulius/struct/CIF-dictionaries/cif_core.dic'
dictionary named 'cif_core.dic' version 2.4.1 from 2010-06-29.

Automatic conversion script
Id: cif_fix_enum 1527 2010-12-29 10:47:43Z saulius 
;
_cod_database_code 4061996

loop_
_symmetry_equiv_pos_as_xyz
'x, y, z'
'-x, -y, -z'

loop_
_atom_site_label
_atom_site_type_symbol
_atom_site_fract_x
_atom_site_fract_y
_atom_site_fract_z
_atom_site_U_iso_or_equiv
_atom_site_adp_type
_atom_site_occupancy
_atom_site_symmetry_multiplicity
_atom_site_calc_flag
_atom_site_refinement_flags
_atom_site_disorder_assembly
_atom_site_disorder_group
P1 P 0.25258(3) 0.20141(2) 0.44366(3) 0.01837(9) Uani 1 1 d . . .
Si1 Si 0.14968(3) 0.30576(3) 0.28900(3) 0.01847(9) Uani 1 1 d . . .
Si2 Si 0.40041(3) 0.28373(3) 0.53993(3) 0.02361(10) Uani 1 1 d . . .
C1 C 0.13389(11) 0.26534(9) 0.42705(11) 0.0182(3) Uani 1 1 d . . .
C2 C 0.04951(11) 0.29299(9) 0.51594(11) 0.0178(3) Uani 1 1 d . . .
C3 C 0.05933(11) 0.29308(9) 0.61255(11) 0.0188(3) Uani 1 1 d . . .
H3 H -0.0058 0.3019 0.6716 0.023 Uiso 1 1 calc R . .
C4 C 0.16074(11) 0.28076(9) 0.62624(10) 0.0178(3) Uani 1 1 d . . .
C5 C 0.25985(11) 0.25233(9) 0.55177(11) 0.0194(3) Uani 1 1 d . . .
C6 C 0.20034(12) 0.07155(10) 0.50381(11) 0.0231(3) Uani 1 1 d . . .
C7 C 0.17087(15) 0.03195(11) 0.42268(13) 0.0343(4) Uani 1 1 d . . .
H7A H 0.2352 0.0382 0.3560 0.051 Uiso 1 1 calc R . .
H7B H 0.1089 0.0687 0.4124 0.051 Uiso 1 1 calc R . .
H7C H 0.1496 -0.0366 0.4476 0.051 Uiso 1 1 calc R . .
C8 C 0.29826(14) 0.01525(11) 0.51822(14) 0.0354(4) Uani 1 1 d . . .
H8A H 0.3193 0.0423 0.5681 0.053 Uiso 1 1 calc R . .
H8B H 0.3611 0.0204 0.4505 0.053 Uiso 1 1 calc R . .
H8C H 0.2772 -0.0531 0.5453 0.053 Uiso 1 1 calc R . .
C9 C 0.10088(12) 0.05895(10) 0.60778(12) 0.0269(3) Uani 1 1 d . . .
H9A H 0.0827 -0.0102 0.6323 0.040 Uiso 1 1 calc R . .
H9B H 0.0373 0.0933 0.5981 0.040 Uiso 1 1 calc R . .
H9C H 0.1186 0.0856 0.6599 0.040 Uiso 1 1 calc R . .
C10 C 0.07168(12) 0.41795(10) 0.26368(12) 0.0254(3) Uani 1 1 d . . .
H10A H -0.0081 0.4058 0.3013 0.038 Uiso 1 1 calc R . .
H10B H 0.0886 0.4348 0.1882 0.038 Uiso 1 1 calc R . .
H10C H 0.0938 0.4717 0.2883 0.038 Uiso 1 1 calc R . .
C11 C 0.11120(13) 0.21141(10) 0.22703(12) 0.0275(3) Uani 1 1 d . . .
H11A H 0.1569 0.1537 0.2295 0.041 Uiso 1 1 calc R . .
H11B H 0.1239 0.2378 0.1538 0.041 Uiso 1 1 calc R . .
H11C H 0.0328 0.1937 0.2656 0.041 Uiso 1 1 calc R . .
C12 C 0.29914(12) 0.33717(11) 0.20641(12) 0.0268(3) Uani 1 1 d . . .
H12A H 0.3235 0.3872 0.2343 0.040 Uiso 1 1 calc R . .
H12B H 0.3073 0.3616 0.1339 0.040 Uiso 1 1 calc R . .
H12C H 0.3445 0.2791 0.2080 0.040 Uiso 1 1 calc R . .
C13 C -0.05848(11) 0.32756(9) 0.50946(10) 0.0187(3) Uani 1 1 d . . .
C14 C -0.10461(11) 0.41570(10) 0.53905(11) 0.0228(3) Uani 1 1 d . . .
H14 H -0.0701 0.4523 0.5696 0.027 Uiso 1 1 calc R . .
C15 C -0.19987(12) 0.45089(11) 0.52480(13) 0.0307(3) Uani 1 1 d . . .
H15 H -0.2277 0.5126 0.5419 0.037 Uiso 1 1 calc R . .
C16 C -0.25426(12) 0.39563(12) 0.48551(13) 0.0328(4) Uani 1 1 d . . .
H16 H -0.3193 0.4195 0.4753 0.039 Uiso 1 1 calc R . .
C17 C -0.21335(12) 0.30562(12) 0.46129(12) 0.0300(3) Uani 1 1 d . . .
H17 H -0.2523 0.2665 0.4372 0.036 Uiso 1 1 calc R . .
C18 C -0.11578(12) 0.27211(10) 0.47193(11) 0.0232(3) Uani 1 1 d . . .
H18 H -0.0876 0.2108 0.4535 0.028 Uiso 1 1 calc R . .
C19 C 0.15886(11) 0.29939(9) 0.72867(11) 0.0182(3) Uani 1 1 d . . .
C20 C 0.19997(11) 0.23006(10) 0.78837(11) 0.0224(3) Uani 1 1 d . . .
H20 H 0.2296 0.1716 0.7629 0.027 Uiso 1 1 calc R . .
C21 C 0.19842(12) 0.24488(11) 0.88461(12) 0.0272(3) Uani 1 1 d . . .
H21 H 0.2264 0.1965 0.9244 0.033 Uiso 1 1 calc R . .
C22 C 0.15615(13) 0.33000(12) 0.92244(12) 0.0304(3) Uani 1 1 d . . .
H22 H 0.1564 0.3410 0.9874 0.037 Uiso 1 1 calc R . .
C23 C 0.11346(14) 0.39898(11) 0.86468(13) 0.0309(3) Uani 1 1 d . . .
H23 H 0.0833 0.4571 0.8908 0.037 Uiso 1 1 calc R . .
C24 C 0.11437(12) 0.38389(10) 0.76907(12) 0.0244(3) Uani 1 1 d . . .
H24 H 0.0843 0.4317 0.7305 0.029 Uiso 1 1 calc R . .
C25 C 0.40597(13) 0.37800(12) 0.61859(14) 0.0353(4) Uani 1 1 d . . .
H25A H 0.3567 0.4316 0.6108 0.053 Uiso 1 1 calc R . .
H25B H 0.4820 0.4026 0.5932 0.053 Uiso 1 1 calc R . .
H25C H 0.3821 0.3490 0.6928 0.053 Uiso 1 1 calc R . .
C26 C 0.48374(15) 0.33655(17) 0.39997(14) 0.0492(5) Uani 1 1 d . . .
H26A H 0.4876 0.2895 0.3543 0.074 Uiso 1 1 calc R . .
H26B H 0.5587 0.3518 0.3927 0.074 Uiso 1 1 calc R . .
H26C H 0.4484 0.3959 0.3798 0.074 Uiso 1 1 calc R . .
C27 C 0.48104(15) 0.17803(14) 0.57542(19) 0.0494(5) Uani 1 1 d . . .
H27A H 0.4402 0.1474 0.6481 0.074 Uiso 1 1 calc R . .
H27B H 0.5534 0.2007 0.5684 0.074 Uiso 1 1 calc R . .
H27C H 0.4917 0.1307 0.5283 0.074 Uiso 1 1 calc R . .
O1 O 0.70249(9) 0.10860(7) -0.16364(8) 0.0273(2) Uani 1 1 d . . .
O2 O 0.82708(8) 0.16792(7) -0.07463(8) 0.0268(2) Uani 1 1 d . . .
O3 O 0.62332(8) 0.07027(7) 0.09799(8) 0.0273(2) Uani 1 1 d . . .
O4 O 0.48352(8) 0.18448(7) 0.04266(8) 0.0262(2) Uani 1 1 d . . .
O5 O 0.66526(9) 0.33035(7) 0.00395(8) 0.0246(2) Uani 1 1 d . . .
O6 O 0.81282(9) 0.38828(8) 0.08984(9) 0.0343(3) Uani 1 1 d . . .
N1 N 0.60472(11) 0.28946(9) -0.14836(10) 0.0277(3) Uani 1 1 d . . .
N2 N 0.78947(11) 0.17250(10) 0.14553(10) 0.0302(3) Uani 1 1 d . . .
C28 C 0.63103(15) 0.24401(12) -0.24222(12) 0.0346(4) Uani 1 1 d . . .
H28A H 0.6468 0.2950 -0.3046 0.041 Uiso 1 1 calc R . .
H28B H 0.5663 0.2057 -0.2346 0.041 Uiso 1 1 calc R . .
C29 C 0.72982(15) 0.17873(11) -0.25779(12) 0.0330(4) Uani 1 1 d . . .
H29A H 0.7450 0.1461 -0.3192 0.040 Uiso 1 1 calc R . .
H29B H 0.7963 0.2167 -0.2696 0.040 Uiso 1 1 calc R . .
C30 C 0.79334(13) 0.04887(11) -0.16012(13) 0.0311(3) Uani 1 1 d . . .
H30A H 0.8258 0.0201 -0.2253 0.037 Uiso 1 1 calc R . .
H30B H 0.7660 -0.0049 -0.1002 0.037 Uiso 1 1 calc R . .
C31 C 0.88243(13) 0.10493(11) -0.14872(13) 0.0312(3) Uani 1 1 d . . .
H31A H 0.9311 0.0599 -0.1234 0.037 Uiso 1 1 calc R . .
H31B H 0.9284 0.1430 -0.2171 0.037 Uiso 1 1 calc R . .
C32 C 0.90198(12) 0.21352(12) -0.04257(13) 0.0308(3) Uani 1 1 d . . .
H32A H 0.8808 0.2821 -0.0372 0.037 Uiso 1 1 calc R . .
H32B H 0.9784 0.2124 -0.0957 0.037 Uiso 1 1 calc R . .
C33 C 0.89787(13) 0.16067(13) 0.06211(14) 0.0357(4) Uani 1 1 d . . .
H33A H 0.9119 0.0909 0.0583 0.043 Uiso 1 1 calc R . .
H33B H 0.9567 0.1863 0.0789 0.043 Uiso 1 1 calc R . .
C34 C 0.73448(15) 0.08078(12) 0.20416(14) 0.0363(4) Uani 1 1 d . . .
H34A H 0.6678 0.0943 0.2648 0.044 Uiso 1 1 calc R . .
H34B H 0.7850 0.0411 0.2319 0.044 Uiso 1 1 calc R . .
C35 C 0.70029(14) 0.02279(11) 0.13937(14) 0.0333(4) Uani 1 1 d . . .
H35A H 0.7675 0.0074 0.0803 0.040 Uiso 1 1 calc R . .
H35B H 0.6671 -0.0394 0.1835 0.040 Uiso 1 1 calc R . .
C36 C 0.51258(13) 0.07292(11) 0.17407(13) 0.0319(3) Uani 1 1 d . . .
H36A H 0.5063 0.1227 0.2184 0.038 Uiso 1 1 calc R . .
H36B H 0.4914 0.0092 0.2199 0.038 Uiso 1 1 calc R . .
C37 C 0.43965(12) 0.09732(11) 0.11379(13) 0.0314(4) Uani 1 1 d . . .
H37A H 0.4401 0.0444 0.0749 0.038 Uiso 1 1 calc R . .
H37B H 0.3625 0.1072 0.1618 0.038 Uiso 1 1 calc R . .
C38 C 0.42860(13) 0.21380(12) -0.02713(14) 0.0338(4) Uani 1 1 d . . .
H38A H 0.3493 0.2259 0.0126 0.041 Uiso 1 1 calc R . .
H38B H 0.4341 0.1628 -0.0699 0.041 Uiso 1 1 calc R . .
C39 C 0.48522(14) 0.30567(12) -0.09663(14) 0.0359(4) Uani 1 1 d . . .
H39A H 0.4532 0.3263 -0.1503 0.043 Uiso 1 1 calc R . .
H39B H 0.4728 0.3580 -0.0540 0.043 Uiso 1 1 calc R . .
C40 C 0.67269(16) 0.37635(11) -0.17071(13) 0.0361(4) Uani 1 1 d . . .
H40A H 0.6493 0.4284 -0.2153 0.043 Uiso 1 1 calc R . .
H40B H 0.7512 0.3615 -0.2103 0.043 Uiso 1 1 calc R . .
C41 C 0.66262(15) 0.41198(11) -0.07103(13) 0.0333(4) Uani 1 1 d . . .
H41A H 0.7246 0.4568 -0.0860 0.040 Uiso 1 1 calc R . .
H41B H 0.5922 0.4473 -0.0432 0.040 Uiso 1 1 calc R . .
C42 C 0.62599(13) 0.34983(11) 0.10930(12) 0.0281(3) Uani 1 1 d . . .
H42A H 0.6198 0.2879 0.1577 0.034 Uiso 1 1 calc R . .
H42B H 0.5510 0.3781 0.1275 0.034 Uiso 1 1 calc R . .
C43 C 0.70082(13) 0.41874(12) 0.12544(13) 0.0332(4) Uani 1 1 d . . .
H43A H 0.6963 0.4842 0.0872 0.040 Uiso 1 1 calc R . .
H43B H 0.6744 0.4232 0.2010 0.040 Uiso 1 1 calc R . .
C44 C 0.84725(15) 0.33399(14) 0.16758(15) 0.0409(4) Uani 1 1 d . . .
H44A H 0.8330 0.3733 0.2238 0.049 Uiso 1 1 calc R . .
H44B H 0.9283 0.3248 0.1353 0.049 Uiso 1 1 calc R . .
C45 C 0.79322(15) 0.23499(13) 0.21818(14) 0.0368(4) Uani 1 1 d . . .
H45A H 0.8337 0.2005 0.2605 0.044 Uiso 1 1 calc R . .
H45B H 0.7164 0.2447 0.2670 0.044 Uiso 1 1 calc R . .
Li1 Li 0.6577(2) 0.19249(17) -0.0300(2) 0.0250(5) Uani 1 1 d . . .

loop_
_atom_site_aniso_label
_atom_site_aniso_U_11
_atom_site_aniso_U_22
_atom_site_aniso_U_33
_atom_site_aniso_U_23
_atom_site_aniso_U_13
_atom_site_aniso_U_12
P1 0.01655(17) 0.02097(16) 0.01642(18) -0.00398(13) -0.00506(14) 0.00286(13)
Si1 0.01950(19) 0.01913(17) 0.01634(19) -0.00325(14) -0.00639(15) 0.00125(14)
Si2 0.01503(19) 0.0318(2) 0.0231(2) -0.00421(16) -0.00636(16) -0.00038(15)
C1 0.0167(6) 0.0193(6) 0.0188(7) -0.0038(5) -0.0070(5) 0.0008(5)
C2 0.0163(6) 0.0177(6) 0.0194(7) -0.0029(5) -0.0066(5) -0.0012(5)
C3 0.0159(6) 0.0220(6) 0.0170(7) -0.0048(5) -0.0043(5) 0.0012(5)
C4 0.0183(6) 0.0179(6) 0.0164(6) -0.0019(5) -0.0060(5) -0.0010(5)
C5 0.0174(6) 0.0223(6) 0.0186(7) -0.0029(5) -0.0074(5) 0.0014(5)
C6 0.0264(7) 0.0206(6) 0.0216(7) -0.0048(5) -0.0082(6) 0.0033(5)
C7 0.0524(11) 0.0237(7) 0.0281(9) -0.0062(6) -0.0154(8) -0.0038(7)
C8 0.0357(9) 0.0285(8) 0.0346(9) 0.0009(6) -0.0094(7) 0.0095(7)
C9 0.0283(8) 0.0227(7) 0.0255(8) -0.0020(6) -0.0063(6) -0.0026(6)
C10 0.0268(8) 0.0257(7) 0.0220(7) -0.0027(6) -0.0085(6) 0.0045(6)
C11 0.0353(8) 0.0277(7) 0.0225(8) -0.0047(6) -0.0139(7) -0.0012(6)
C12 0.0249(7) 0.0268(7) 0.0224(8) -0.0015(6) -0.0033(6) 0.0003(6)
C13 0.0152(6) 0.0234(6) 0.0146(6) -0.0012(5) -0.0032(5) -0.0020(5)
C14 0.0192(7) 0.0259(7) 0.0211(7) -0.0027(5) -0.0058(6) 0.0000(5)
C15 0.0231(8) 0.0322(8) 0.0291(8) -0.0015(6) -0.0039(6) 0.0067(6)
C16 0.0171(7) 0.0507(10) 0.0282(8) 0.0014(7) -0.0099(6) 0.0035(7)
C17 0.0206(7) 0.0474(9) 0.0231(8) -0.0032(7) -0.0094(6) -0.0078(6)
C18 0.0206(7) 0.0285(7) 0.0197(7) -0.0032(5) -0.0062(6) -0.0047(6)
C19 0.0138(6) 0.0225(6) 0.0183(7) -0.0030(5) -0.0058(5) -0.0019(5)
C20 0.0185(7) 0.0269(7) 0.0218(7) -0.0030(5) -0.0083(6) 0.0005(5)
C21 0.0241(7) 0.0366(8) 0.0228(8) 0.0006(6) -0.0130(6) -0.0031(6)
C22 0.0326(8) 0.0413(8) 0.0204(8) -0.0056(6) -0.0118(7) -0.0093(7)
C23 0.0366(9) 0.0307(7) 0.0276(8) -0.0123(6) -0.0111(7) -0.0016(6)
C24 0.0272(7) 0.0230(7) 0.0245(8) -0.0044(5) -0.0113(6) 0.0015(6)
C25 0.0254(8) 0.0439(9) 0.0378(10) -0.0080(7) -0.0113(7) -0.0105(7)
C26 0.0303(9) 0.0846(14) 0.0275(9) -0.0051(9) -0.0039(7) -0.0220(9)
C27 0.0264(9) 0.0447(10) 0.0823(16) -0.0088(10) -0.0280(10) 0.0075(8)
O1 0.0292(6) 0.0258(5) 0.0247(6) -0.0040(4) -0.0073(5) -0.0039(4)
O2 0.0191(5) 0.0342(5) 0.0255(6) -0.0134(4) -0.0028(4) -0.0035(4)
O3 0.0215(5) 0.0297(5) 0.0252(6) 0.0020(4) -0.0054(4) -0.0016(4)
O4 0.0210(5) 0.0287(5) 0.0291(6) -0.0019(4) -0.0104(4) -0.0040(4)
O5 0.0301(5) 0.0229(5) 0.0208(5) -0.0032(4) -0.0091(4) -0.0036(4)
O6 0.0288(6) 0.0438(6) 0.0304(6) -0.0130(5) -0.0073(5) -0.0087(5)
N1 0.0359(7) 0.0265(6) 0.0220(7) -0.0043(5) -0.0123(6) -0.0002(5)
N2 0.0264(7) 0.0404(7) 0.0249(7) -0.0066(6) -0.0103(6) -0.0011(6)
C28 0.0514(10) 0.0342(8) 0.0205(8) -0.0032(6) -0.0165(7) -0.0026(7)
C29 0.0441(10) 0.0314(8) 0.0193(8) -0.0057(6) -0.0064(7) -0.0040(7)
C30 0.0341(9) 0.0259(7) 0.0329(9) -0.0117(6) -0.0097(7) 0.0008(6)
C31 0.0249(8) 0.0342(8) 0.0307(9) -0.0152(7) -0.0027(7) 0.0019(6)
C32 0.0181(7) 0.0440(9) 0.0290(8) -0.0129(7) -0.0034(6) -0.0089(6)
C33 0.0217(8) 0.0508(10) 0.0377(10) -0.0137(8) -0.0121(7) 0.0020(7)
C34 0.0377(9) 0.0410(9) 0.0295(9) 0.0035(7) -0.0164(8) 0.0033(7)
C35 0.0336(9) 0.0275(7) 0.0364(9) 0.0032(6) -0.0148(7) 0.0029(6)
C36 0.0269(8) 0.0307(8) 0.0260(8) 0.0035(6) 0.0003(6) -0.0045(6)
C37 0.0201(7) 0.0286(7) 0.0369(9) -0.0034(6) -0.0012(7) -0.0077(6)
C38 0.0237(8) 0.0476(9) 0.0372(9) -0.0122(7) -0.0175(7) 0.0028(7)
C39 0.0394(9) 0.0397(9) 0.0354(9) -0.0077(7) -0.0226(8) 0.0117(7)
C40 0.0549(11) 0.0251(7) 0.0250(8) 0.0017(6) -0.0133(8) -0.0058(7)
C41 0.0482(10) 0.0201(7) 0.0312(9) -0.0011(6) -0.0154(8) -0.0038(7)
C42 0.0259(8) 0.0347(8) 0.0216(8) -0.0073(6) -0.0052(6) -0.0043(6)
C43 0.0333(9) 0.0377(8) 0.0295(9) -0.0140(7) -0.0087(7) -0.0044(7)
C44 0.0363(9) 0.0566(11) 0.0382(10) -0.0163(8) -0.0188(8) -0.0054(8)
C45 0.0349(9) 0.0535(10) 0.0286(9) -0.0125(7) -0.0174(7) 0.0028(8)
Li1 0.0225(12) 0.0252(11) 0.0256(13) -0.0048(10) -0.0068(10) -0.0019(9)

loop_
_geom_bond_atom_site_label_1
_geom_bond_atom_site_label_2
_geom_bond_distance
_geom_bond_site_symmetry_2
_geom_bond_publ_flag
P1 C5 1.8163(14) . ?
P1 C1 1.8207(13) . ?
P1 C6 1.9121(14) . ?
Si1 C1 1.8520(14) . ?
Si1 C12 1.8800(15) . ?
Si1 C10 1.8800(14) . ?
Si1 C11 1.8873(14) . ?
Si2 C5 1.8556(14) . ?
Si2 C26 1.8761(19) . ?
Si2 C27 1.8762(18) . ?
Si2 C25 1.8793(17) . ?
C1 C2 1.4031(19) . ?
C2 C3 1.4081(19) . ?
C2 C13 1.4985(18) . ?
C3 C4 1.4104(18) . ?
C4 C5 1.4009(19) . ?
C4 C19 1.4920(18) . ?
C6 C9 1.522(2) . ?
C6 C7 1.526(2) . ?
C6 C8 1.527(2) . ?
C13 C14 1.3970(19) . ?
C13 C18 1.3987(19) . ?
C14 C15 1.387(2) . ?
C15 C16 1.387(2) . ?
C16 C17 1.384(2) . ?
C17 C18 1.388(2) . ?
C19 C20 1.3927(19) . ?
C19 C24 1.3967(19) . ?
C20 C21 1.391(2) . ?
C21 C22 1.385(2) . ?
C22 C23 1.385(2) . ?
C23 C24 1.386(2) . ?
O1 C30 1.4249(19) . ?
O1 C29 1.4361(18) . ?
O1 Li1 2.247(3) . ?
O2 C31 1.4263(17) . ?
O2 C32 1.4439(17) . ?
O2 Li1 2.083(3) . ?
O3 C35 1.4266(18) . ?
O3 C36 1.4314(18) . ?
O3 Li1 2.180(3) . ?
O4 C38 1.4190(18) . ?
O4 C37 1.4258(17) . ?
O4 Li1 2.108(3) . ?
O5 C41 1.4218(18) . ?
O5 C42 1.4313(18) . ?
O5 Li1 2.081(3) . ?
O6 C43 1.419(2) . ?
O6 C44 1.422(2) . ?
N1 C40 1.467(2) . ?
N1 C39 1.470(2) . ?
N1 C28 1.4700(19) . ?
N1 Li1 2.254(3) . ?
N2 C34 1.459(2) . ?
N2 C45 1.467(2) . ?
N2 C33 1.470(2) . ?
C28 C29 1.505(2) . ?
C30 C31 1.516(2) . ?
C32 C33 1.507(2) . ?
C34 C35 1.514(2) . ?
C36 C37 1.493(2) . ?
C38 C39 1.508(2) . ?
C40 C41 1.518(2) . ?
C42 C43 1.516(2) . ?
C44 C45 1.521(3) . ?
